data_2239428
loop_
_publ_author_name
'Mague, Joel T.'
'Abdel-Aziz, Alaa A.-M.'
'El-Azab, Adel S.'

_publ_section_title
;
 3-Amino-5,5-diphenylimidazolidine-2,4-dione
;
_journal_coeditor_code SJ5389
_journal_issue 3
_journal_name_full 'Acta Crystallographica Section E'
_journal_page_first o262
_journal_page_last o263
_journal_paper_doi 10.1107/S1600536814002487
_journal_volume 70
_journal_year 2014
_chemical_formula_iupac 'C15 H13 N3 O2'
_chemical_formula_moiety 'C15 H13 N3 O2'
_chemical_formula_sum 'C15 H13 N3 O2'
_chemical_formula_weight 267.28
_chemical_name_systematic
;
3-Amino-5,5-diphenylimidazolidine-2,4-dione
;
_space_group_crystal_system monoclinic
_space_group_IT_number 14
_space_group_name_Hall '-P 2yn'
_space_group_name_H-M_alt 'P 1 21/n 1'
_symmetry_space_group_name_Hall '-P 2yn'
_symmetry_space_group_name_H-M 'P 1 21/n 1'
_atom_sites_solution_hydrogens mixed
_atom_sites_solution_primary direct
_atom_sites_solution_secondary difmap
_audit_creation_method SHELXL-2013
_cell_angle_alpha 90
_cell_angle_beta 97.781(2)
_cell_angle_gamma 90
_cell_formula_units_Z 8
_cell_length_a 20.1565(7)
_cell_length_b 6.1651(2)
_cell_length_c 20.3250(7)
_cell_measurement_reflns_used 9869
_cell_measurement_temperature 100(2)
_cell_measurement_theta_max 68.1998
_cell_measurement_theta_min 2.8976
_cell_volume 2502.47(15)
_computing_cell_refinement '<i>SAINT</i> (Bruker, 2012)'
_computing_data_collection '<i>APEX2</i> (Bruker, 2012)'
_computing_data_reduction '<i>SAINT</i> (Bruker, 2012)'
_computing_molecular_graphics '<i>DIAMOND</i> (Brandenburg & Putz, 2012)'
_computing_publication_material '<i>SHELXTL</i> (Sheldrick, 2008)'
_computing_structure_refinement '<i>SHELXL97</i> (Sheldrick, 2008)'
_computing_structure_solution '<i>SHELXS97</i> (Sheldrick, 2008)'
_diffrn_ambient_temperature 100(2)
_diffrn_detector_area_resol_mean 10.4167
_diffrn_measured_fraction_theta_full 0.989
_diffrn_measured_fraction_theta_max 0.987
_diffrn_measurement_device_type 'Bruker D8 VENTURE PHOTON 100 CMOS'
_diffrn_measurement_method '\w scans'
_diffrn_radiation_monochromator mirror
_diffrn_radiation_type CuK\a
_diffrn_radiation_wavelength 1.54178
_diffrn_reflns_av_R_equivalents 0.1051
_diffrn_reflns_limit_h_max 24
_diffrn_reflns_limit_h_min -23
_diffrn_reflns_limit_k_max 7
_diffrn_reflns_limit_k_min -7
_diffrn_reflns_limit_l_max 24
_diffrn_reflns_limit_l_min -24
_diffrn_reflns_number 32772
_diffrn_reflns_theta_full 67.000
_diffrn_reflns_theta_max 68.405
_diffrn_reflns_theta_min 2.898
_exptl_absorpt_coefficient_mu 0.794
_exptl_absorpt_correction_T_max 0.96
_exptl_absorpt_correction_T_min 0.84
_exptl_absorpt_correction_type multi-scan
_exptl_absorpt_process_details '(<i>SADABS</i>; Bruker, 2012)'
_exptl_crystal_colour 'clear colourless'
_exptl_crystal_density_diffrn 1.419
_exptl_crystal_density_method 'not measured'
_exptl_crystal_description needle
_exptl_crystal_F_000 1120
_exptl_crystal_size_max 0.219
_exptl_crystal_size_mid 0.069
_exptl_crystal_size_min 0.053
_refine_diff_density_max 0.223
_refine_diff_density_min -0.239
_refine_ls_extinction_method none
_refine_ls_goodness_of_fit_ref 1.075
_refine_ls_hydrogen_treatment constr
_refine_ls_matrix_type full
_refine_ls_number_parameters 361
_refine_ls_number_reflns 4560
_refine_ls_number_restraints 0
_refine_ls_restrained_S_all 1.075
_refine_ls_R_factor_all 0.0877
_refine_ls_R_factor_gt 0.0537
_refine_ls_shift/su_max 0.000
_refine_ls_shift/su_mean 0.000
_refine_ls_structure_factor_coef Fsqd
_refine_ls_weighting_details 'w=1/[\s^2^(Fo^2^)+(0.0210P)^2^+2.7033P] where P=(Fo^2^+2Fc^2^)/3'
_refine_ls_weighting_scheme calc
_refine_ls_wR_factor_gt 0.0977
_refine_ls_wR_factor_ref 0.1106
_reflns_number_gt 3185
_reflns_number_total 4560
_reflns_threshold_expression I>2\s(I)
_cod_data_source_file sj5389sup1.cif
_cod_data_source_block I
_cod_database_code 2239428
_cod_database_fobs_code 2239428
_shelx_space_group_comment
;
The symmetry employed for this shelxl refinement is uniquely defined
by the following loop, which should always be used as a source of
symmetry information in preference to the above space-group names.
They are only intended as comments.
;
_shelx_estimated_absorpt_t_min 0.845
_shelx_estimated_absorpt_t_max 0.959
_shelxl_version_number 2.013

loop_
_space_group_symop_operation_xyz
'x, y, z'
'-x+1/2, y+1/2, -z+1/2'
'-x, -y, -z'
'x-1/2, -y-1/2, z-1/2'

loop_
_atom_site_type_symbol
_atom_site_label
_atom_site_fract_x
_atom_site_fract_y
_atom_site_fract_z
_atom_site_U_iso_or_equiv
_atom_site_adp_type
_atom_site_calc_flag
_atom_site_occupancy
O O1 0.78438(9) 0.0796(3) 0.48058(9) 0.0231(4) Uani d 1
O O2 0.90255(9) 0.6421(3) 0.40602(9) 0.0254(4) Uani d 1
N N1 0.80979(10) 0.6347(3) 0.46106(10) 0.0201(5) Uani d 1
H H1 0.8013 0.7785 0.4655 0.024 Uiso d 1
N N2 0.85417(10) 0.3212(3) 0.43843(10) 0.0198(5) Uani d 1
N N3 0.90346(11) 0.1794(4) 0.42044(11) 0.0255(5) Uani d 1
H H3A 0.9247 0.1205 0.4586 0.031 Uiso d 1
H H3B 0.8834 0.0767 0.3923 0.031 Uiso d 1
C C1 0.77157(13) 0.4751(4) 0.49361(12) 0.0189(6) Uani d 1
C C2 0.80275(13) 0.2652(4) 0.47094(12) 0.0194(6) Uani d 1
C C3 0.86045(13) 0.5491(4) 0.43294(12) 0.0205(6) Uani d 1
C C4 0.69599(13) 0.4923(4) 0.47123(12) 0.0191(6) Uani d 1
C C5 0.65335(13) 0.3213(5) 0.48164(13) 0.0255(6) Uani d 1
H H5 0.6714 0.1904 0.5012 0.031 Uiso calc 1
C C6 0.58517(14) 0.3413(5) 0.46371(14) 0.0303(7) Uani d 1
H H6C 0.5566 0.2234 0.4708 0.036 Uiso calc 1
C C7 0.55780(15) 0.5314(5) 0.43552(14) 0.0316(7) Uani d 1
H H7 0.5108 0.5442 0.4231 0.038 Uiso calc 1
C C8 0.59973(14) 0.7018(5) 0.42579(14) 0.0299(7) Uani d 1
H H8 0.5814 0.8336 0.4071 0.036 Uiso calc 1
C C9 0.66835(14) 0.6820(4) 0.44302(13) 0.0246(6) Uani d 1
H H9 0.6968 0.7998 0.4354 0.030 Uiso calc 1
C C10 0.78600(12) 0.4917(4) 0.56998(13) 0.0201(6) Uani d 1
C C11 0.80444(13) 0.6912(4) 0.59968(13) 0.0255(6) Uani d 1
H H11 0.8090 0.8148 0.5727 0.031 Uiso calc 1
C C12 0.81613(14) 0.7099(5) 0.66814(14) 0.0309(7) Uani d 1
H H12 0.8284 0.8466 0.6877 0.037 Uiso calc 1
C C13 0.81028(14) 0.5327(5) 0.70839(14) 0.0294(7) Uani d 1
H H13 0.8190 0.5462 0.7553 0.035 Uiso calc 1
C C14 0.79153(14) 0.3359(5) 0.67955(14) 0.0291(7) Uani d 1
H H14 0.7872 0.2131 0.7069 0.035 Uiso calc 1
C C15 0.77886(14) 0.3151(5) 0.61077(13) 0.0259(6) Uani d 1
H H15 0.7652 0.1789 0.5916 0.031 Uiso calc 1
O O3 0.93849(10) 0.0679(3) 0.56241(9) 0.0279(5) Uani d 1
O O4 0.99521(9) 0.6386(3) 0.70282(9) 0.0235(4) Uani d 1
N N4 0.97628(11) 0.0837(3) 0.67430(10) 0.0218(5) Uani d 1
H H4 0.9832 -0.0606 0.6816 0.026 Uiso d 1
N N5 0.96189(10) 0.3934(3) 0.62039(10) 0.0195(5) Uani d 1
N N6 0.95376(11) 0.5316(3) 0.56462(10) 0.0240(5) Uani d 1
H H6A 0.9316 0.6529 0.5750 0.029 Uiso d 1
H H6B 0.9960 0.5739 0.5595 0.029 Uiso d 1
C C16 0.99947(13) 0.2460(4) 0.72474(12) 0.0200(6) Uani d 1
C C17 0.98609(12) 0.4523(4) 0.68303(12) 0.0181(6) Uani d 1
C C18 0.95735(13) 0.1661(4) 0.61355(13) 0.0206(6) Uani d 1
C C19 1.07440(13) 0.2216(4) 0.75053(12) 0.0195(6) Uani d 1
C C20 1.10590(14) 0.0225(4) 0.74733(14) 0.0264(6) Uani d 1
H H20 1.0815 -0.0973 0.7270 0.032 Uiso calc 1
C C21 1.17274(14) -0.0036(5) 0.77354(15) 0.0303(7) Uani d 1
H H21 1.1935 -0.1411 0.7710 0.036 Uiso calc 1
C C22 1.20901(14) 0.1669(5) 0.80305(13) 0.0283(7) Uani d 1
H H22 1.2547 0.1484 0.8209 0.034 Uiso calc 1
C C23 1.17813(14) 0.3665(5) 0.80648(14) 0.0307(7) Uani d 1
H H23 1.2029 0.4858 0.8266 0.037 Uiso calc 1
C C24 1.11154(14) 0.3936(4) 0.78078(13) 0.0264(6) Uani d 1
H H24 1.0909 0.5311 0.7838 0.032 Uiso calc 1
C C25 0.95806(13) 0.2439(4) 0.78283(12) 0.0216(6) Uani d 1
C C26 0.95771(14) 0.4223(5) 0.82471(13) 0.0264(6) Uani d 1
H H26 0.9832 0.5473 0.8173 0.032 Uiso calc 1
C C27 0.92022(14) 0.4189(5) 0.87740(14) 0.0322(7) Uani d 1
H H27 0.9204 0.5415 0.9057 0.039 Uiso calc 1
C C28 0.88276(14) 0.2383(5) 0.88873(14) 0.0355(8) Uani d 1
H H28 0.8567 0.2373 0.9243 0.043 Uiso calc 1
C C29 0.88340(15) 0.0586(5) 0.84782(15) 0.0347(7) Uani d 1
H H29 0.8579 -0.0663 0.8555 0.042 Uiso calc 1
C C30 0.92130(13) 0.0610(5) 0.79549(13) 0.0267(6) Uani d 1
H H30 0.9221 -0.0635 0.7681 0.032 Uiso calc 1

loop_
_atom_site_aniso_label
_atom_site_aniso_U_11
_atom_site_aniso_U_22
_atom_site_aniso_U_33
_atom_site_aniso_U_12
_atom_site_aniso_U_13
_atom_site_aniso_U_23
O1 0.0258(10) 0.0146(10) 0.0292(10) -0.0005(8) 0.0052(8) -0.0005(8)
O2 0.0259(10) 0.0235(10) 0.0284(10) -0.0002(8) 0.0102(9) 0.0043(8)
N1 0.0208(12) 0.0124(11) 0.0292(12) 0.0016(9) 0.0107(10) 0.0000(9)
N2 0.0195(12) 0.0135(11) 0.0270(12) 0.0036(9) 0.0055(10) -0.0002(9)
N3 0.0281(13) 0.0198(12) 0.0298(13) 0.0066(10) 0.0081(11) -0.0010(10)
C1 0.0213(14) 0.0136(13) 0.0226(13) -0.0012(11) 0.0060(11) -0.0004(10)
C2 0.0205(14) 0.0168(14) 0.0201(13) 0.0014(11) -0.0007(11) -0.0001(11)
C3 0.0241(15) 0.0180(14) 0.0198(13) 0.0009(12) 0.0045(12) 0.0005(11)
C4 0.0206(14) 0.0190(14) 0.0183(13) 0.0000(11) 0.0052(11) -0.0046(11)
C5 0.0236(15) 0.0216(15) 0.0328(16) -0.0013(12) 0.0088(13) -0.0022(12)
C6 0.0254(16) 0.0313(17) 0.0346(17) -0.0070(13) 0.0057(13) -0.0034(13)
C7 0.0234(16) 0.0431(19) 0.0278(16) 0.0010(14) 0.0014(13) -0.0044(14)
C8 0.0256(16) 0.0341(17) 0.0287(15) 0.0066(13) -0.0006(13) 0.0045(13)
C9 0.0257(15) 0.0241(15) 0.0239(14) -0.0011(12) 0.0026(12) 0.0022(11)
C10 0.0153(13) 0.0207(14) 0.0247(14) 0.0014(11) 0.0040(11) -0.0021(11)
C11 0.0267(15) 0.0204(15) 0.0281(15) 0.0003(12) -0.0006(13) 0.0005(12)
C12 0.0323(17) 0.0249(16) 0.0331(16) 0.0027(13) -0.0041(14) -0.0077(13)
C13 0.0242(16) 0.0375(18) 0.0254(15) 0.0082(13) -0.0001(12) -0.0067(13)
C14 0.0291(16) 0.0319(17) 0.0282(15) 0.0054(13) 0.0101(13) 0.0050(13)
C15 0.0283(16) 0.0215(15) 0.0292(15) 0.0014(12) 0.0088(13) 0.0004(12)
O3 0.0360(12) 0.0214(10) 0.0247(10) -0.0002(9) -0.0018(9) -0.0042(8)
O4 0.0294(11) 0.0136(10) 0.0275(10) -0.0019(8) 0.0035(8) -0.0010(8)
N4 0.0302(13) 0.0122(11) 0.0214(12) -0.0008(10) -0.0024(10) 0.0014(9)
N5 0.0217(12) 0.0153(11) 0.0219(11) 0.0006(9) 0.0040(10) 0.0016(9)
N6 0.0259(13) 0.0206(12) 0.0254(12) 0.0031(10) 0.0040(10) 0.0070(10)
C16 0.0246(15) 0.0122(13) 0.0226(13) -0.0020(11) 0.0017(11) -0.0024(11)
C17 0.0150(13) 0.0187(14) 0.0208(13) 0.0000(11) 0.0036(11) -0.0008(11)
C18 0.0194(14) 0.0177(14) 0.0244(14) -0.0005(11) 0.0014(12) -0.0004(11)
C19 0.0224(14) 0.0196(14) 0.0171(13) 0.0010(11) 0.0045(11) 0.0010(11)
C20 0.0256(16) 0.0180(15) 0.0361(16) -0.0013(12) 0.0060(13) -0.0017(12)
C21 0.0273(16) 0.0201(15) 0.0444(18) 0.0040(12) 0.0074(14) 0.0044(13)
C22 0.0234(15) 0.0331(17) 0.0277(15) 0.0026(13) 0.0009(13) 0.0051(12)
C23 0.0282(16) 0.0295(17) 0.0331(16) -0.0020(13) -0.0006(13) -0.0063(13)
C24 0.0259(16) 0.0214(15) 0.0306(15) 0.0015(12) -0.0010(13) -0.0049(12)
C25 0.0196(14) 0.0218(14) 0.0223(13) 0.0008(11) -0.0005(11) 0.0048(11)
C26 0.0273(16) 0.0259(15) 0.0259(15) 0.0023(13) 0.0025(12) 0.0013(12)
C27 0.0294(17) 0.0413(19) 0.0266(15) 0.0058(14) 0.0064(13) 0.0005(13)
C28 0.0249(16) 0.055(2) 0.0269(16) 0.0029(15) 0.0056(13) 0.0110(15)
C29 0.0253(16) 0.0420(19) 0.0357(17) -0.0092(14) -0.0004(14) 0.0117(15)
C30 0.0225(15) 0.0284(16) 0.0284(15) -0.0046(12) 0.0001(12) 0.0059(12)

loop_
_atom_type_symbol
_atom_type_description
_atom_type_scat_dispersion_real
_atom_type_scat_dispersion_imag
_atom_type_scat_source
C C 0.0181 0.0091 'International Tables Vol C Tables 4.2.6.8 and 6.1.1.4'
H H 0.0000 0.0000 'International Tables Vol C Tables 4.2.6.8 and 6.1.1.4'
N N 0.0311 0.0180 'International Tables Vol C Tables 4.2.6.8 and 6.1.1.4'
O O 0.0492 0.0322 'International Tables Vol C Tables 4.2.6.8 and 6.1.1.4'

loop_
_geom_angle_atom_site_label_1
_geom_angle_atom_site_label_2
_geom_angle_atom_site_label_3
_geom_angle
C3 N1 C1 113.9(2)
C3 N1 H1 126.1
C1 N1 H1 119.5
C2 N2 N3 125.8(2)
C2 N2 C3 112.1(2)
N3 N2 C3 121.4(2)
N2 N3 H3A 107.0
N2 N3 H3B 109.0
H3A N3 H3B 112.1
N1 C1 C4 112.5(2)
N1 C1 C2 99.74(19)
C4 C1 C2 113.6(2)
N1 C1 C10 111.8(2)
C4 C1 C10 109.8(2)
C2 C1 C10 109.2(2)
O1 C2 N2 125.9(2)
O1 C2 C1 126.4(2)
N2 C2 C1 107.7(2)
O2 C3 N1 128.6(2)
O2 C3 N2 125.4(2)
N1 C3 N2 105.9(2)
C9 C4 C5 118.6(3)
C9 C4 C1 120.6(2)
C5 C4 C1 120.7(2)
C6 C5 C4 120.3(3)
C6 C5 H5 119.8
C4 C5 H5 119.8
C5 C6 C7 120.8(3)
C5 C6 H6C 119.6
C7 C6 H6C 119.6
C8 C7 C6 119.1(3)
C8 C7 H7 120.5
C6 C7 H7 120.5
C7 C8 C9 120.5(3)
C7 C8 H8 119.8
C9 C8 H8 119.8
C8 C9 C4 120.7(3)
C8 C9 H9 119.7
C4 C9 H9 119.7
C15 C10 C11 118.4(2)
C15 C10 C1 121.9(2)
C11 C10 C1 119.7(2)
C12 C11 C10 120.4(3)
C12 C11 H11 119.8
C10 C11 H11 119.8
C13 C12 C11 120.9(3)
C13 C12 H12 119.5
C11 C12 H12 119.5
C14 C13 C12 119.0(3)
C14 C13 H13 120.5
C12 C13 H13 120.5
C13 C14 C15 120.7(3)
C13 C14 H14 119.6
C15 C14 H14 119.6
C10 C15 C14 120.5(3)
C10 C15 H15 119.7
C14 C15 H15 119.7
C18 N4 C16 114.2(2)
C18 N4 H4 122.6
C16 N4 H4 121.8
C17 N5 N6 125.7(2)
C17 N5 C18 111.8(2)
N6 N5 C18 121.5(2)
N5 N6 H6A 108.6
N5 N6 H6B 104.8
H6A N6 H6B 106.7
N4 C16 C17 99.47(19)
N4 C16 C25 112.2(2)
C17 C16 C25 111.1(2)
N4 C16 C19 112.2(2)
C17 C16 C19 111.2(2)
C25 C16 C19 110.4(2)
O4 C17 N5 125.6(2)
O4 C17 C16 126.2(2)
N5 C17 C16 108.2(2)
O3 C18 N4 127.9(2)
O3 C18 N5 125.9(2)
N4 C18 N5 106.2(2)
C20 C19 C24 118.2(2)
C20 C19 C16 120.3(2)
C24 C19 C16 121.4(2)
C19 C20 C21 120.7(3)
C19 C20 H20 119.6
C21 C20 H20 119.6
C22 C21 C20 120.7(3)
C22 C21 H21 119.6
C20 C21 H21 119.6
C21 C22 C23 119.1(3)
C21 C22 H22 120.4
C23 C22 H22 120.4
C24 C23 C22 120.5(3)
C24 C23 H23 119.7
C22 C23 H23 119.7
C23 C24 C19 120.8(3)
C23 C24 H24 119.6
C19 C24 H24 119.6
C26 C25 C30 118.7(3)
C26 C25 C16 120.8(2)
C30 C25 C16 120.5(2)
C25 C26 C27 120.5(3)
C25 C26 H26 119.8
C27 C26 H26 119.8
C28 C27 C26 120.4(3)
C28 C27 H27 119.8
C26 C27 H27 119.8
C27 C28 C29 119.6(3)
C27 C28 H28 120.2
C29 C28 H28 120.2
C28 C29 C30 120.0(3)
C28 C29 H29 120.0
C30 C29 H29 120.0
C29 C30 C25 120.7(3)
C29 C30 H30 119.6
C25 C30 H30 119.6

loop_
_geom_bond_atom_site_label_1
_geom_bond_atom_site_label_2
_geom_bond_distance
O1 C2 1.226(3)
O2 C3 1.214(3)
N1 C3 1.344(3)
N1 C1 1.462(3)
N1 H1 0.9100
N2 C2 1.347(3)
N2 N3 1.408(3)
N2 C3 1.417(3)
N3 H3A 0.9100
N3 H3B 0.9100
C1 C4 1.533(4)
C1 C2 1.536(3)
C1 C10 1.543(3)
C4 C9 1.386(4)
C4 C5 1.394(4)
C5 C6 1.379(4)
C5 H5 0.9500
C6 C7 1.386(4)
C6 H6C 0.9500
C7 C8 1.379(4)
C7 H7 0.9500
C8 C9 1.385(4)
C8 H8 0.9500
C9 H9 0.9500
C10 C15 1.388(4)
C10 C11 1.398(4)
C11 C12 1.384(4)
C11 H11 0.9500
C12 C13 1.379(4)
C12 H12 0.9500
C13 C14 1.378(4)
C13 H13 0.9500
C14 C15 1.392(4)
C14 H14 0.9500
C15 H15 0.9500
O3 C18 1.218(3)
O4 C17 1.222(3)
N4 C18 1.342(3)
N4 C16 1.463(3)
N4 H4 0.9100
N5 C17 1.350(3)
N5 N6 1.410(3)
N5 C18 1.410(3)
N6 H6A 0.9101
N6 H6B 0.9099
C16 C17 1.532(3)
C16 C25 1.536(3)
C16 C19 1.537(4)
C19 C20 1.388(4)
C19 C24 1.392(4)
C20 C21 1.389(4)
C20 H20 0.9500
C21 C22 1.371(4)
C21 H21 0.9500
C22 C23 1.385(4)
C22 H22 0.9500
C23 C24 1.383(4)
C23 H23 0.9500
C24 H24 0.9500
C25 C26 1.392(4)
C25 C30 1.392(4)
C26 C27 1.392(4)
C26 H26 0.9500
C27 C28 1.382(4)
C27 H27 0.9500
C28 C29 1.386(4)
C28 H28 0.9500
C29 C30 1.391(4)
C29 H29 0.9500
C30 H30 0.9500

loop_
_geom_hbond_atom_site_label_D
_geom_hbond_atom_site_label_H
_geom_hbond_atom_site_label_A
_geom_hbond_site_symmetry_A
_geom_hbond_distance_DH
_geom_hbond_distance_HA
_geom_hbond_distance_DA
_geom_hbond_angle_DHA
N1 H1 O1 1_565 0.91 1.92 2.828(3) 177
N3 H3A O3 . 0.91 2.11 2.957(3) 154
N4 H4 O4 1_545 0.91 1.91 2.820(3) 176
N6 H6A O3 1_565 0.91 2.58 3.320(3) 139
N6 H6B O2 3_766 0.91 2.46 3.070(3) 124
N6 H6B N3 3_766 0.91 2.52 3.363(3) 154

loop_
_geom_torsion_atom_site_label_1
_geom_torsion_atom_site_label_2
_geom_torsion_atom_site_label_3
_geom_torsion_atom_site_label_4
_geom_torsion
C3 N1 C1 C4 -128.7(2)
C3 N1 C1 C2 -8.0(3)
C3 N1 C1 C10 107.3(2)
N3 N2 C2 O1 -12.5(4)
C3 N2 C2 O1 177.1(2)
N3 N2 C2 C1 167.5(2)
C3 N2 C2 C1 -2.9(3)
N1 C1 C2 O1 -173.8(2)
C4 C1 C2 O1 -53.9(3)
C10 C1 C2 O1 68.9(3)
N1 C1 C2 N2 6.2(2)
C4 C1 C2 N2 126.1(2)
C10 C1 C2 N2 -111.1(2)
C1 N1 C3 O2 -175.5(3)
C1 N1 C3 N2 6.7(3)
C2 N2 C3 O2 180.0(3)
N3 N2 C3 O2 9.1(4)
C2 N2 C3 N1 -2.1(3)
N3 N2 C3 N1 -173.0(2)
N1 C1 C4 C9 -21.0(3)
C2 C1 C4 C9 -133.3(2)
C10 C1 C4 C9 104.2(3)
N1 C1 C4 C5 162.1(2)
C2 C1 C4 C5 49.7(3)
C10 C1 C4 C5 -72.8(3)
C9 C4 C5 C6 0.4(4)
C1 C4 C5 C6 177.5(2)
C4 C5 C6 C7 -0.4(4)
C5 C6 C7 C8 -0.3(4)
C6 C7 C8 C9 1.0(4)
C7 C8 C9 C4 -1.0(4)
C5 C4 C9 C8 0.3(4)
C1 C4 C9 C8 -176.8(2)
N1 C1 C10 C15 -153.5(2)
C4 C1 C10 C15 80.9(3)
C2 C1 C10 C15 -44.2(3)
N1 C1 C10 C11 28.9(3)
C4 C1 C10 C11 -96.7(3)
C2 C1 C10 C11 138.3(2)
C15 C10 C11 C12 0.9(4)
C1 C10 C11 C12 178.6(2)
C10 C11 C12 C13 0.4(4)
C11 C12 C13 C14 -1.0(4)
C12 C13 C14 C15 0.2(4)
C11 C10 C15 C14 -1.6(4)
C1 C10 C15 C14 -179.3(2)
C13 C14 C15 C10 1.1(4)
C18 N4 C16 C17 3.9(3)
C18 N4 C16 C25 121.4(2)
C18 N4 C16 C19 -113.7(2)
N6 N5 C17 O4 11.6(4)
C18 N5 C17 O4 180.0(2)
N6 N5 C17 C16 -168.9(2)
C18 N5 C17 C16 -0.5(3)
N4 C16 C17 O4 177.7(3)
C25 C16 C17 O4 59.4(3)
C19 C16 C17 O4 -63.9(3)
N4 C16 C17 N5 -1.9(3)
C25 C16 C17 N5 -120.2(2)
C19 C16 C17 N5 116.5(2)
C16 N4 C18 O3 177.1(3)
C16 N4 C18 N5 -4.4(3)
C17 N5 C18 O3 -178.5(3)
N6 N5 C18 O3 -9.5(4)
C17 N5 C18 N4 2.9(3)
N6 N5 C18 N4 171.9(2)
N4 C16 C19 C20 -25.0(3)
C17 C16 C19 C20 -135.4(2)
C25 C16 C19 C20 100.9(3)
N4 C16 C19 C24 158.5(2)
C17 C16 C19 C24 48.1(3)
C25 C16 C19 C24 -75.6(3)
C24 C19 C20 C21 -0.1(4)
C16 C19 C20 C21 -176.8(2)
C19 C20 C21 C22 -0.1(4)
C20 C21 C22 C23 0.0(4)
C21 C22 C23 C24 0.3(4)
C22 C23 C24 C19 -0.5(4)
C20 C19 C24 C23 0.4(4)
C16 C19 C24 C23 177.0(2)
N4 C16 C25 C26 -160.2(2)
C17 C16 C25 C26 -49.8(3)
C19 C16 C25 C26 73.9(3)
N4 C16 C25 C30 21.3(3)
C17 C16 C25 C30 131.6(3)
C19 C16 C25 C30 -104.6(3)
C30 C25 C26 C27 -1.2(4)
C16 C25 C26 C27 -179.8(2)
C25 C26 C27 C28 -0.1(4)
C26 C27 C28 C29 0.9(4)
C27 C28 C29 C30 -0.4(4)
C28 C29 C30 C25 -1.0(4)
C26 C25 C30 C29 1.8(4)
C16 C25 C30 C29 -179.6(2)
